data_2235059
loop_
_publ_author_name
'Tayamon, Shahedeh'
'Ravoof, Thahira Begum S. A.'
'Tahir, Mohamed Ibrahim Mohamed'
'Crouse, Karen A.'
'Tiekink, Edward R. T.'

_publ_section_title
;
 1-Methyl-2-({[(2-methylphenyl)methyl]disulfanyl}methyl)benzene
;
_journal_coeditor_code HB6818
_journal_issue 6
_journal_name_full 'Acta Crystallographica Section E'
_journal_page_first o1953
_journal_paper_doi 10.1107/S160053681202418X
_journal_volume 68
_journal_year 2012
_chemical_formula_iupac 'C16 H18 S2'
_chemical_formula_moiety 'C16 H18 S2'
_chemical_formula_sum 'C16 H18 S2'
_chemical_formula_weight 274.42
_chemical_name_systematic
;
1-Methyl-2-({[(2-methylphenyl)methyl]disulfanyl}methyl)benzene
;
_space_group_IT_number 14
_symmetry_cell_setting monoclinic
_symmetry_space_group_name_Hall '-P 2ybc'
_symmetry_space_group_name_H-M 'P 1 21/c 1'
_atom_sites_solution_hydrogens geom
_atom_sites_solution_primary direct
_atom_sites_solution_secondary difmap
_audit_creation_method SHELXL-97
_cell_angle_alpha 90.00
_cell_angle_beta 91.099(3)
_cell_angle_gamma 90.00
_cell_formula_units_Z 4
_cell_length_a 10.3640(4)
_cell_length_b 7.6408(3)
_cell_length_c 18.1106(7)
_cell_measurement_reflns_used 5536
_cell_measurement_temperature 100(2)
_cell_measurement_theta_max 71
_cell_measurement_theta_min 4
_cell_volume 1433.90(10)
_computing_cell_refinement '<i>CrysAlis PRO</i> (Agilent, 2011)'
_computing_data_collection '<i>CrysAlis PRO</i> (Agilent, 2011)'
_computing_data_reduction '<i>CrysAlis PRO</i> (Agilent, 2011)'
_computing_molecular_graphics 'ORTEP-3 (Farrugia, 1997) and DIAMOND (Brandenburg, 2006)'
_computing_publication_material 'publCIF (Westrip, 2010)'
_computing_structure_refinement 'SHELXL97 (Sheldrick, 2008)'
_computing_structure_solution 'SHELXS97 (Sheldrick, 2008)'
_diffrn_ambient_temperature 100(2)
_diffrn_detector_area_resol_mean 16.1952
_diffrn_measured_fraction_theta_full 0.990
_diffrn_measured_fraction_theta_max 0.990
_diffrn_measurement_device_type 'Oxford Diffraction Xcalibur Eos Gemini'
_diffrn_measurement_method '\w scans'
_diffrn_radiation_monochromator graphite
_diffrn_radiation_source 'fine-focus sealed tube'
_diffrn_radiation_type CuK\a
_diffrn_radiation_wavelength 1.54180
_diffrn_reflns_av_R_equivalents 0.0229
_diffrn_reflns_av_sigmaI/netI 0.0181
_diffrn_reflns_limit_h_max 12
_diffrn_reflns_limit_h_min -12
_diffrn_reflns_limit_k_max 9
_diffrn_reflns_limit_k_min -8
_diffrn_reflns_limit_l_max 22
_diffrn_reflns_limit_l_min -21
_diffrn_reflns_number 9993
_diffrn_reflns_theta_full 71.56
_diffrn_reflns_theta_max 71.56
_diffrn_reflns_theta_min 4.27
_diffrn_standards_decay_% 0
_diffrn_standards_interval_count 0
_diffrn_standards_interval_time 0
_diffrn_standards_number 0
_exptl_absorpt_coefficient_mu 3.177
_exptl_absorpt_correction_T_max 0.5131
_exptl_absorpt_correction_T_min 0.2990
_exptl_absorpt_correction_type multi-scan
_exptl_absorpt_process_details '(<i>CrysAlis PRO</i>; Agilent, 2011)'
_exptl_crystal_colour colourless
_exptl_crystal_density_diffrn 1.271
_exptl_crystal_density_method 'not measured'
_exptl_crystal_description block
_exptl_crystal_F_000 584
_exptl_crystal_size_max 0.56
_exptl_crystal_size_mid 0.38
_exptl_crystal_size_min 0.21
_refine_diff_density_max 0.410
_refine_diff_density_min -0.219
_refine_ls_extinction_method none
_refine_ls_goodness_of_fit_ref 1.057
_refine_ls_hydrogen_treatment constr
_refine_ls_matrix_type full
_refine_ls_number_parameters 165
_refine_ls_number_reflns 2773
_refine_ls_number_restraints 0
_refine_ls_restrained_S_all 1.057
_refine_ls_R_factor_all 0.0360
_refine_ls_R_factor_gt 0.0349
_refine_ls_shift/su_max 0.001
_refine_ls_shift/su_mean 0.000
_refine_ls_structure_factor_coef Fsqd
_refine_ls_weighting_details 'calc w=1/[\s^2^(Fo^2^)+(0.0629P)^2^+0.5578P] where P=(Fo^2^+2Fc^2^)/3'
_refine_ls_weighting_scheme calc
_refine_ls_wR_factor_gt 0.0946
_refine_ls_wR_factor_ref 0.0957
_reflns_number_gt 2672
_reflns_number_total 2773
_reflns_threshold_expression I>2\s(I)
_cod_data_source_file hb6818.cif
_cod_data_source_block I
_cod_original_sg_symbol_H-M 'P 21/c '
_cod_database_code 2235059
_cod_database_fobs_code 2235059

loop_
_symmetry_equiv_pos_as_xyz
'x, y, z'
'-x, y+1/2, -z+1/2'
'-x, -y, -z'
'x, -y-1/2, z-1/2'

loop_
_atom_site_type_symbol
_atom_site_label
_atom_site_fract_x
_atom_site_fract_y
_atom_site_fract_z
_atom_site_U_iso_or_equiv
_atom_site_adp_type
_atom_site_calc_flag
_atom_site_refinement_flags
_atom_site_occupancy
_atom_site_symmetry_multiplicity
S S1 0.19303(3) 0.79536(5) 0.531391(19) 0.01839(13) Uani d . 1 1
S S2 0.16204(3) 0.97650(5) 0.450468(19) 0.01857(13) Uani d . 1 1
C C1 0.32793(14) 0.6661(2) 0.49591(8) 0.0197(3) Uani d . 1 1
H H1A 0.3014 0.6058 0.4497 0.024 Uiso calc R 1 1
H H1B 0.4019 0.7435 0.4853 0.024 Uiso calc R 1 1
C C2 0.36554(14) 0.5340(2) 0.55430(8) 0.0175(3) Uani d . 1 1
C C3 0.45586(14) 0.5739(2) 0.61072(8) 0.0190(3) Uani d . 1 1
C C4 0.48816(15) 0.4427(2) 0.66150(8) 0.0231(3) Uani d . 1 1
H H4 0.5498 0.4670 0.6996 0.028 Uiso calc R 1 1
C C5 0.43266(16) 0.2782(2) 0.65765(9) 0.0252(4) Uani d . 1 1
H H5 0.4571 0.1908 0.6925 0.030 Uiso calc R 1 1
C C6 0.34159(17) 0.2409(2) 0.60306(10) 0.0254(3) Uani d . 1 1
H H6 0.3022 0.1287 0.6007 0.030 Uiso calc R 1 1
C C7 0.30838(15) 0.3688(2) 0.55173(8) 0.0216(3) Uani d . 1 1
H H7 0.2457 0.3434 0.5143 0.026 Uiso calc R 1 1
C C8 0.51809(16) 0.7523(2) 0.61716(10) 0.0258(4) Uani d . 1 1
H H8A 0.5715 0.7574 0.6623 0.039 Uiso calc R 1 1
H H8B 0.4509 0.8424 0.6191 0.039 Uiso calc R 1 1
H H8C 0.5722 0.7729 0.5742 0.039 Uiso calc R 1 1
C C9 0.03670(14) 0.8731(2) 0.39237(8) 0.0197(3) Uani d . 1 1
H H9A -0.0361 0.8389 0.4239 0.024 Uiso calc R 1 1
H H9B 0.0039 0.9600 0.3561 0.024 Uiso calc R 1 1
C C10 0.08223(14) 0.71442(19) 0.35152(8) 0.0168(3) Uani d . 1 1
C C11 0.15632(14) 0.7299(2) 0.28736(8) 0.0187(3) Uani d . 1 1
C C12 0.19310(14) 0.5778(2) 0.25128(9) 0.0232(3) Uani d . 1 1
H H12 0.2407 0.5869 0.2071 0.028 Uiso calc R 1 1
C C13 0.16219(16) 0.4131(2) 0.27805(9) 0.0265(4) Uani d . 1 1
H H13 0.1895 0.3111 0.2528 0.032 Uiso calc R 1 1
C C14 0.09121(16) 0.3982(2) 0.34191(10) 0.0262(4) Uani d . 1 1
H H14 0.0706 0.2861 0.3610 0.031 Uiso calc R 1 1
C C15 0.05054(15) 0.5485(2) 0.37768(9) 0.0209(3) Uani d . 1 1
H H15 0.0002 0.5382 0.4208 0.025 Uiso calc R 1 1
C C16 0.19659(16) 0.9069(2) 0.25888(9) 0.0263(4) Uani d . 1 1
H H16A 0.2582 0.9603 0.2939 0.039 Uiso calc R 1 1
H H16B 0.1205 0.9822 0.2534 0.039 Uiso calc R 1 1
H H16C 0.2373 0.8930 0.2108 0.039 Uiso calc R 1 1

loop_
_atom_site_aniso_label
_atom_site_aniso_U_11
_atom_site_aniso_U_22
_atom_site_aniso_U_33
_atom_site_aniso_U_12
_atom_site_aniso_U_13
_atom_site_aniso_U_23
S1 0.0218(2) 0.0188(2) 0.0146(2) 0.00273(13) 0.00327(14) -0.00021(12)
S2 0.0244(2) 0.0138(2) 0.0175(2) -0.00018(13) -0.00079(14) -0.00113(12)
C1 0.0196(7) 0.0225(8) 0.0173(7) 0.0042(6) 0.0039(5) -0.0003(6)
C2 0.0176(7) 0.0187(8) 0.0164(7) 0.0027(6) 0.0046(5) -0.0009(5)
C3 0.0176(7) 0.0222(8) 0.0175(7) 0.0020(6) 0.0036(5) -0.0031(6)
C4 0.0223(7) 0.0301(9) 0.0169(7) 0.0060(6) 0.0009(6) -0.0017(6)
C5 0.0297(8) 0.0245(9) 0.0217(8) 0.0077(6) 0.0065(6) 0.0058(6)
C6 0.0290(8) 0.0188(8) 0.0285(8) -0.0014(6) 0.0074(7) 0.0007(6)
C7 0.0206(7) 0.0231(8) 0.0211(7) 0.0001(6) 0.0019(6) -0.0029(6)
C8 0.0257(8) 0.0254(9) 0.0263(8) -0.0030(7) -0.0003(6) -0.0047(7)
C9 0.0194(7) 0.0202(8) 0.0194(7) 0.0015(6) -0.0010(5) -0.0025(6)
C10 0.0167(7) 0.0182(8) 0.0155(7) 0.0006(5) -0.0024(5) -0.0006(5)
C11 0.0167(7) 0.0221(8) 0.0171(7) -0.0019(6) -0.0023(5) -0.0001(6)
C12 0.0186(7) 0.0313(9) 0.0196(7) 0.0003(6) 0.0000(6) -0.0070(6)
C13 0.0249(8) 0.0229(9) 0.0316(9) 0.0054(6) -0.0061(6) -0.0096(7)
C14 0.0306(8) 0.0151(8) 0.0325(9) -0.0022(6) -0.0087(7) 0.0021(6)
C15 0.0228(7) 0.0216(8) 0.0184(7) -0.0031(6) -0.0017(6) 0.0023(6)
C16 0.0305(8) 0.0281(9) 0.0203(8) -0.0084(7) 0.0024(6) 0.0026(6)

loop_
_atom_type_symbol
_atom_type_description
_atom_type_scat_dispersion_real
_atom_type_scat_dispersion_imag
_atom_type_scat_source
C C 0.0181 0.0091 'International Tables Vol C Tables 4.2.6.8 and 6.1.1.4'
H H 0.0000 0.0000 'International Tables Vol C Tables 4.2.6.8 and 6.1.1.4'
S S 0.3331 0.5567 'International Tables Vol C Tables 4.2.6.8 and 6.1.1.4'

loop_
_geom_angle_atom_site_label_1
_geom_angle_atom_site_label_2
_geom_angle_atom_site_label_3
_geom_angle
C1 S1 S2 102.94(5)
C9 S2 S1 102.71(5)
C2 C1 S1 107.61(10)
C2 C1 H1A 110.2
S1 C1 H1A 110.2
C2 C1 H1B 110.2
S1 C1 H1B 110.2
H1A C1 H1B 108.5
C7 C2 C3 119.79(14)
C7 C2 C1 118.60(14)
C3 C2 C1 121.61(14)
C4 C3 C2 118.07(15)
C4 C3 C8 120.01(14)
C2 C3 C8 121.92(14)
C5 C4 C3 121.66(15)
C5 C4 H4 119.2
C3 C4 H4 119.2
C4 C5 C6 120.03(15)
C4 C5 H5 120.0
C6 C5 H5 120.0
C5 C6 C7 119.40(16)
C5 C6 H6 120.3
C7 C6 H6 120.3
C6 C7 C2 121.02(15)
C6 C7 H7 119.5
C2 C7 H7 119.5
C3 C8 H8A 109.5
C3 C8 H8B 109.5
H8A C8 H8B 109.5
C3 C8 H8C 109.5
H8A C8 H8C 109.5
H8B C8 H8C 109.5
C10 C9 S2 113.87(10)
C10 C9 H9A 108.8
S2 C9 H9A 108.8
C10 C9 H9B 108.8
S2 C9 H9B 108.8
H9A C9 H9B 107.7
C15 C10 C11 119.47(14)
C15 C10 C9 119.22(14)
C11 C10 C9 121.31(13)
C12 C11 C10 118.41(14)
C12 C11 C16 120.55(14)
C10 C11 C16 121.04(14)
C13 C12 C11 121.77(15)
C13 C12 H12 119.1
C11 C12 H12 119.1
C14 C13 C12 119.66(15)
C14 C13 H13 120.2
C12 C13 H13 120.2
C13 C14 C15 119.47(15)
C13 C14 H14 120.3
C15 C14 H14 120.3
C14 C15 C10 121.18(15)
C14 C15 H15 119.4
C10 C15 H15 119.4
C11 C16 H16A 109.5
C11 C16 H16B 109.5
H16A C16 H16B 109.5
C11 C16 H16C 109.5
H16A C16 H16C 109.5
H16B C16 H16C 109.5

loop_
_geom_bond_atom_site_label_1
_geom_bond_atom_site_label_2
_geom_bond_distance
S1 C1 1.8377(15)
S1 S2 2.0368(5)
S2 C9 1.8349(15)
C1 C2 1.508(2)
C1 H1A 0.9900
C1 H1B 0.9900
C2 C7 1.395(2)
C2 C3 1.406(2)
C3 C4 1.397(2)
C3 C8 1.511(2)
C4 C5 1.384(2)
C4 H4 0.9500
C5 C6 1.383(3)
C5 H5 0.9500
C6 C7 1.387(2)
C6 H6 0.9500
C7 H7 0.9500
C8 H8A 0.9800
C8 H8B 0.9800
C8 H8C 0.9800
C9 C10 1.501(2)
C9 H9A 0.9900
C9 H9B 0.9900
C10 C15 1.395(2)
C10 C11 1.410(2)
C11 C12 1.390(2)
C11 C16 1.509(2)
C12 C13 1.389(3)
C12 H12 0.9500
C13 C14 1.387(3)
C13 H13 0.9500
C14 C15 1.388(2)
C14 H14 0.9500
C15 H15 0.9500
C16 H16A 0.9800
C16 H16B 0.9800
C16 H16C 0.9800

loop_
_geom_hbond_atom_site_label_D
_geom_hbond_atom_site_label_H
_geom_hbond_atom_site_label_A
_geom_hbond_site_symmetry_A
_geom_hbond_distance_DH
_geom_hbond_distance_HA
_geom_hbond_distance_DA
_geom_hbond_angle_DHA
C1 H1B Cg1 3_666 0.99 2.91 3.4605(16) 116
C16 H16B Cg2 2_555 0.98 2.85 3.7392(18) 151
C16 H16C Cg1 4_564 0.98 2.97 3.7764(18) 140

loop_
_geom_torsion_atom_site_label_1
_geom_torsion_atom_site_label_2
_geom_torsion_atom_site_label_3
_geom_torsion_atom_site_label_4
_geom_torsion
C1 S1 S2 C9 93.24(7)
S2 S1 C1 C2 176.23(9)
S1 C1 C2 C7 91.90(14)
S1 C1 C2 C3 -87.97(15)
C7 C2 C3 C4 1.9(2)
C1 C2 C3 C4 -178.24(13)
C7 C2 C3 C8 -178.44(14)
C1 C2 C3 C8 1.4(2)
C2 C3 C4 C5 -0.7(2)
C8 C3 C4 C5 179.60(15)
C3 C4 C5 C6 -0.8(2)
C4 C5 C6 C7 1.1(2)
C5 C6 C7 C2 0.1(2)
C3 C2 C7 C6 -1.6(2)
C1 C2 C7 C6 178.51(14)
S1 S2 C9 C10 -68.30(11)
S2 C9 C10 C15 102.14(14)
S2 C9 C10 C11 -77.83(16)
C15 C10 C11 C12 1.4(2)
C9 C10 C11 C12 -178.67(13)
C15 C10 C11 C16 -177.79(14)
C9 C10 C11 C16 2.2(2)
C10 C11 C12 C13 -2.0(2)
C16 C11 C12 C13 177.16(14)
C11 C12 C13 C14 0.9(2)
C12 C13 C14 C15 0.9(2)
C13 C14 C15 C10 -1.5(2)
C11 C10 C15 C14 0.4(2)
C9 C10 C15 C14 -179.62(14)

loop_
_cod_related_entry_id
_cod_related_entry_database
_cod_related_entry_code
1 ChemSpider 30657769
